data_7203665
loop_
_publ_author_name
'Ashmore, Jason'
'Bishop, Roger'
'Craig, Donald C.'
'Scudder, Marcia L.'

_publ_section_title
;
 Inclusion of polyhalomethanes by a tetrahalogenated diquinoline host
;
_journal_issue 12
_journal_name_full CrystEngComm
_journal_page_first 923
_journal_paper_doi 10.1039/b613537d
_journal_volume 8
_journal_year 2006
_chemical_formula_moiety 'C35 H22 Br2 Cl2 N2'
_chemical_formula_sum 'C35 H22 Br2 Cl2 N2'
_chemical_formula_weight 701.3
_space_group_IT_number 15
_symmetry_cell_setting monoclinic
_symmetry_space_group_name_Hall '-C 2yc'
_symmetry_space_group_name_H-M 'C 1 2/c 1'
_atom_type_scat_source 'International Tables for X-ray Crystallography, Vol. IV'
_audit_creation_method 'RAELSPUB and manual entry'
_cell_angle_alpha 90
_cell_angle_beta 100.02(1)
_cell_angle_gamma 90
_cell_formula_units_Z 4
_cell_length_a 18.522(6)
_cell_length_b 8.282(1)
_cell_length_c 19.622(6)
_cell_measurement_reflns_used 10
_cell_measurement_temperature 294
_cell_measurement_theta_max 11
_cell_measurement_theta_min 10
_cell_volume 2964.1(14)
_computing_cell_refinement 'CAD4 Version 5.0, 1989'
_computing_data_collection 'CAD4 Version 5.0, 1989'
_computing_data_reduction 'Local program'
_computing_molecular_graphics 'ORTEP-II, (Johnson, 1976)'
_computing_publication_material 'Local programs'
_computing_structure_refinement 'RAELS, (Rae, 1989)'
_computing_structure_solution 'SIR92 (Altomare et al, 1994)'
_diffrn_measurement_device_type 'Nonius CAD-4'
_diffrn_measurement_method \w--2\q
_diffrn_radiation_type 'Mo K\a'
_diffrn_radiation_wavelength 0.71073
_diffrn_reflns_av_R_equivalents 0.021
_diffrn_reflns_limit_h_max 20
_diffrn_reflns_limit_h_min -20
_diffrn_reflns_limit_k_max 9
_diffrn_reflns_limit_k_min 0
_diffrn_reflns_limit_l_max 21
_diffrn_reflns_limit_l_min 0
_diffrn_reflns_number 2130
_diffrn_reflns_theta_max 23
_diffrn_standards_decay_% 0
_diffrn_standards_interval_time 30min
_diffrn_standards_number 1
_exptl_absorpt_coefficient_mu 2.916
_exptl_absorpt_correction_T_max 0.68
_exptl_absorpt_correction_T_min 0.58
_exptl_absorpt_correction_type analytical
_exptl_absorpt_process_details '(DeMeulenaer & Tompa, 1965)'
_exptl_crystal_colour colourless
_exptl_crystal_density_diffrn 1.57
_exptl_crystal_density_method 'not measured'
_exptl_crystal_description block
_exptl_crystal_F_000 1400.0
_exptl_crystal_size_max 0.18
_exptl_crystal_size_mid 0.16
_exptl_crystal_size_min 0.13
_refine_diff_density_max 0.97
_refine_diff_density_min -0.61
_refine_ls_extinction_method none
_refine_ls_goodness_of_fit_ref 1.65
_refine_ls_hydrogen_treatment noref
_refine_ls_number_parameters 88
_refine_ls_number_reflns 1484
_refine_ls_R_factor_gt 0.046
_refine_ls_shift/su_max 0.007
_refine_ls_structure_factor_coef F
_refine_ls_weighting_details 'w = 1/[\s^2^(F) + 0.0004F^2^]'
_refine_ls_weighting_scheme calc
_refine_ls_wR_factor_ref 0.056
_reflns_number_gt 1484
_reflns_number_total 2058
_reflns_threshold_expression I>2\s(I)
_cod_data_source_file b613537d.txt
_cod_data_source_block DRB287
_cod_original_cell_volume 2964(1)
_cod_original_sg_symbol_H-M 'C 2/c'
_cod_database_code 7203665

loop_
_symmetry_equiv_pos_site_id
_symmetry_equiv_pos_as_xyz
1 x,y,z
2 x,-y,1/2+z
3 -x,-y,-z
4 -x,y,1/2-z
5 1/2+x,1/2+y,z
6 1/2+x,1/2-y,1/2+z
7 1/2-x,1/2-y,-z
8 1/2-x,1/2+y,1/2-z

loop_
_atom_site_label
_atom_site_fract_x
_atom_site_fract_y
_atom_site_fract_z
_atom_site_U_iso_or_equiv
_atom_site_adp_type
_atom_site_type_symbol
_atom_site_occupancy
Br1 0.40041(4) 0.86439(8) 0.37284(4) 0.0721(3) Uani Br 1.0
Cl1 0.6161(1) -0.0427(2) 0.4692(1) 0.0801(6) Uani Cl 1.0
N1 0.6211(2) 0.5900(6) 0.3356(2) 0.0492(6) Uani N 1.0
C1 0.5668(3) 0.8045(7) 0.2644(3) 0.0487(6) Uani C 1.0
C2 0.5600(3) 0.6692(6) 0.3150(3) 0.0455(7) Uani C 1.0
C3 0.4911(3) 0.6191(6) 0.3294(3) 0.0439(6) Uani C 1.0
C4 0.4238(3) 0.7156(7) 0.3013(3) 0.0472(7) Uani C 1.0
C5 0.5000 0.9143(9) 0.2500 0.0514(8) Uani C 1.0
C6 0.6171(3) 0.4489(7) 0.3704(3) 0.0499(6) Uani C 1.0
C7 0.6831(3) 0.3604(8) 0.3897(3) 0.0593(9) Uani C 1.0
C8 0.6819(3) 0.2123(8) 0.4194(3) 0.064(1) Uani C 1.0
C9 0.6150(3) 0.1495(7) 0.4319(3) 0.060(2) Uani C 1.0
C10 0.5512(3) 0.2314(7) 0.4161(3) 0.052(1) Uani C 1.0
C11 0.5511(3) 0.3866(7) 0.3844(3) 0.0469(6) Uani C 1.0
C12 0.4859(3) 0.4756(6) 0.3630(3) 0.0444(6) Uani C 1.0
C13 0.4140(3) 0.4115(5) 0.3747(2) 0.043(1) Uani C 1.0
C14 0.3697(3) 0.3277(5) 0.3233(3) 0.056(1) Uani C 1.0
C15 0.3013(3) 0.2705(5) 0.3334(3) 0.067(1) Uani C 1.0
C16 0.2786(3) 0.2983(5) 0.3948(2) 0.063(2) Uani C 1.0
C17 0.3218(3) 0.3812(6) 0.4464(3) 0.062(2) Uani C 1.0
C18 0.3902(3) 0.4384(5) 0.4363(3) 0.053(1) Uani C 1.0
HC1 0.6116 0.8700 0.2816 0.054 Uani H 1.0
HC4 0.3818 0.6387 0.2893 0.049 Uani H 1.0
H1C5 0.5025 0.9841 0.2089 0.055 Uani H 1.0
H2C5 0.4975 0.9841 0.2911 0.055 Uani H 1.0
HC7 0.7306 0.4069 0.3814 0.066 Uani H 1.0
HC8 0.7282 0.1487 0.4322 0.075 Uani H 1.0
HC10 0.5046 0.1840 0.4265 0.053 Uani H 1.0
HC14 0.3865 0.3074 0.2782 0.072 Uani H 1.0
HC15 0.2692 0.2095 0.2957 0.091 Uani H 1.0
HC16 0.2297 0.2574 0.4020 0.074 Uani H 1.0
HC17 0.3047 0.4011 0.4913 0.081 Uani H 1.0
HC18 0.4220 0.4993 0.4741 0.068 Uani H 1.0

loop_
_atom_site_aniso_label
_atom_site_aniso_U_11
_atom_site_aniso_U_22
_atom_site_aniso_U_33
_atom_site_aniso_U_12
_atom_site_aniso_U_13
_atom_site_aniso_U_23
_atom_site_aniso_type_symbol
Br1 0.0682(5) 0.0544(5) 0.1000(6) 0.0090(4) 0.0324(4) -0.0130(4) Br
Cl1 0.093(1) 0.056(1) 0.094(1) 0.029(1) 0.024(1) 0.017(1) Cl
N1 0.032(1) 0.048(1) 0.065(1) -0.0044(6) 0.0015(9) -0.0016(4) N
C1 0.042(1) 0.039(1) 0.064(1) -0.0067(6) 0.009(1) -0.0020(4) C
C2 0.0343(9) 0.040(1) 0.062(1) -0.0039(4) 0.0048(8) -0.0016(4) C
C3 0.0340(9) 0.037(1) 0.060(1) -0.0001(3) 0.007(1) -0.0005(3) C
C4 0.0376(9) 0.040(1) 0.065(1) 0.0050(7) 0.010(1) 0.0008(6) C
C5 0.054(2) 0.036(1) 0.065(2) 0.0000 0.012(2) 0.0000 C
C6 0.034(1) 0.049(1) 0.064(1) 0.0013(6) -0.0004(9) 0.0005(2) C
C7 0.037(1) 0.064(2) 0.072(2) 0.007(1) -0.004(1) 0.0027(5) C
C8 0.049(1) 0.065(2) 0.073(2) 0.017(2) -0.004(1) 0.007(1) C
C9 0.058(2) 0.052(2) 0.066(1) 0.014(1) 0.002(1) 0.006(2) C
C10 0.051(2) 0.042(2) 0.061(1) 0.0055(8) 0.0056(9) 0.003(1) C
C11 0.038(1) 0.041(1) 0.060(1) 0.0020(3) 0.0034(9) 0.0011(3) C
C12 0.035(1) 0.038(1) 0.060(1) 0.0000(1) 0.007(1) 0.0000(1) C
C13 0.043(2) 0.032(2) 0.054(2) 0.004(2) 0.006(2) 0.005(2) C
C14 0.048(2) 0.052(2) 0.068(2) -0.006(2) 0.007(2) -0.006(2) C
C15 0.050(2) 0.060(3) 0.091(3) -0.010(2) 0.010(2) -0.006(3) C
C16 0.047(2) 0.047(3) 0.095(4) 0.001(2) 0.017(2) 0.012(3) C
C17 0.054(2) 0.059(3) 0.077(3) 0.002(2) 0.022(2) 0.011(2) C
C18 0.051(2) 0.052(2) 0.059(2) 0.001(1) 0.014(2) 0.004(2) C

loop_
_geom_angle_atom_site_label_1
_geom_angle_atom_site_label_2
_geom_angle_atom_site_label_3
_geom_angle
_geom_angle_site_symmetry_1
_geom_angle_site_symmetry_2
_geom_angle_site_symmetry_3
_geom_angle_publ_flag
C2 N1 C6 117.8(5) 1_555 1_555 1_555 no
C2 C1 C4 103.5(4) 1_555 1_555 4_655 no
C2 C1 C5 113.9(4) 1_555 1_555 1_555 no
C4 C1 C5 110.0(4) 4_655 1_555 1_555 no
N1 C2 C1 114.0(5) 1_555 1_555 1_555 no
N1 C2 C3 123.5(5) 1_555 1_555 1_555 no
C1 C2 C3 121.8(5) 1_555 1_555 1_555 no
C2 C3 C4 119.4(5) 1_555 1_555 1_555 no
C2 C3 C12 119.5(5) 1_555 1_555 1_555 no
C4 C3 C12 120.9(5) 1_555 1_555 1_555 no
Br1 C4 C1 111.9(4) 1_555 1_555 4_655 no
Br1 C4 C3 110.0(4) 1_555 1_555 1_555 no
C1 C4 C3 110.9(4) 4_655 1_555 1_555 no
C1 C5 C1 106.6(6) 1_555 1_555 4_655 no
N1 C6 C7 117.3(5) 1_555 1_555 1_555 no
N1 C6 C11 122.7(5) 1_555 1_555 1_555 no
C7 C6 C11 119.9(6) 1_555 1_555 1_555 no
C6 C7 C8 120.2(6) 1_555 1_555 1_555 no
C7 C8 C9 119.3(6) 1_555 1_555 1_555 no
Cl1 C9 C8 117.5(5) 1_555 1_555 1_555 no
Cl1 C9 C10 119.9(5) 1_555 1_555 1_555 no
C8 C9 C10 122.5(6) 1_555 1_555 1_555 no
C9 C10 C11 119.1(5) 1_555 1_555 1_555 no
C6 C11 C10 118.9(5) 1_555 1_555 1_555 no
C6 C11 C12 118.7(5) 1_555 1_555 1_555 no
C10 C11 C12 122.4(5) 1_555 1_555 1_555 no
C3 C12 C11 117.8(5) 1_555 1_555 1_555 no
C3 C12 C13 121.6(5) 1_555 1_555 1_555 no
C11 C12 C13 120.5(5) 1_555 1_555 1_555 no
C12 C13 C14 120.2(4) 1_555 1_555 1_555 no
C12 C13 C18 120.7(4) 1_555 1_555 1_555 no
C14 C13 C18 119.1(5) 1_555 1_555 1_555 no
C13 C14 C15 120.4(4) 1_555 1_555 1_555 no
C14 C15 C16 119.6(5) 1_555 1_555 1_555 no
C15 C16 C17 120.7(6) 1_555 1_555 1_555 no
C16 C17 C18 119.6(5) 1_555 1_555 1_555 no
C13 C18 C17 120.4(4) 1_555 1_555 1_555 no

loop_
_geom_bond_atom_site_label_1
_geom_bond_atom_site_label_2
_geom_bond_distance
_geom_bond_site_symmetry_1
_geom_bond_site_symmetry_2
_geom_bond_publ_flag
Br1 C4 1.972(5) 1_555 1_555 no
Cl1 C9 1.751(6) 1_555 1_555 no
N1 C2 1.309(6) 1_555 1_555 no
N1 C6 1.361(7) 1_555 1_555 no
C1 C2 1.518(7) 1_555 1_555 no
C1 C4 1.520(7) 1_555 4_655 no
C1 C5 1.522(7) 1_555 1_555 no
C2 C3 1.415(7) 1_555 1_555 no
C3 C4 1.504(7) 1_555 1_555 no
C3 C12 1.371(7) 1_555 1_555 no
C4 C1 1.520(7) 1_555 4_655 no
C5 C1 1.522(7) 1_555 4_655 no
C6 C7 1.419(8) 1_555 1_555 no
C6 C11 1.399(7) 1_555 1_555 no
C7 C8 1.360(8) 1_555 1_555 no
C8 C9 1.404(8) 1_555 1_555 no
C9 C10 1.351(8) 1_555 1_555 no
C10 C11 1.427(7) 1_555 1_555 no
C11 C12 1.415(7) 1_555 1_555 no
C12 C13 1.488(7) 1_555 1_555 no
C13 C14 1.374(5) 1_555 1_555 no
C13 C18 1.374(5) 1_555 1_555 no
C14 C15 1.398(6) 1_555 1_555 no
C15 C16 1.363(5) 1_555 1_555 no
C16 C17 1.363(5) 1_555 1_555 no
C17 C18 1.398(6) 1_555 1_555 no
